data_1529759
loop_
_publ_author_name
'Chen, J.J.'
'Lii, K.-H.'
'Wang, S.-L.'

_publ_section_title
;
 A New Mo5+ Phosphate with a Tunnel Structure: gamma Cs Mo2 P3 O13
;
_journal_name_full 'Journal of Solid State Chemistry'
_journal_page_first 204
_journal_page_last 209
_journal_volume 76
_journal_year 1988
_chemical_formula_sum 'Cs Mo2 O13 P3'
_chemical_name_systematic 'Cs (Mo2 P3 O13)'
_space_group_IT_number 2
_symmetry_space_group_name_Hall '-P 1'
_symmetry_space_group_name_H-M 'P -1'
_cell_angle_alpha 83.083
_cell_angle_beta 97.42
_cell_angle_gamma 108.3
_cell_formula_units_Z 2
_cell_length_a 6.342
_cell_length_b 9.676
_cell_length_c 10.0349
_cell_volume 577.664
_citation_journal_id_ASTM JSSCBI
_cod_data_source_file Chen_JSSCBI_1988_1645.cif
_cod_data_source_block Cs1Mo2O13P3
_cod_original_cell_volume 577.6636
_cod_original_formula_sum 'Cs1 Mo2 O13 P3'
_cod_database_code 1529759

loop_
_symmetry_equiv_pos_as_xyz
x,y,z
-x,-y,-z

loop_
_atom_site_label
_atom_site_type_symbol
_atom_site_fract_x
_atom_site_fract_y
_atom_site_fract_z
_atom_site_occupancy
_atom_site_U_iso_or_equiv
P2 P+5 0.29853 -0.00032 0.13486 1 0.0
O10 O-2 0.2328 0.3163 0.5224 1 0.0
O1 O-2 -0.1656 0.6654 0.2367 1 0.0
O5 O-2 0.165 0.7183 0.4462 1 0.0
O12 O-2 0.2758 0.8393 0.1754 1 0.0
P1 P+5 -0.30096 0.72079 0.32152 1 0.0
P3 P+5 -0.00958 0.30305 0.44613 1 0.0
O6 O-2 0.1052 0.5575 0.1112 1 0.0
O3 O-2 0.4568 0.6284 0.3034 1 0.0
O11 O-2 0.0763 0.8314 0.632 1 0.0
O2 O-2 0.5358 0.0938 0.1809 1 0.0
Cs2 Cs+1 0.5101 0.57126 0.95471 0.5 0.0
Mo2 Mo+5 -0.14807 0.09037 0.18014 1 0.0
O9 O-2 0.1435 0.0462 0.2127 1 0.0
Cs1 Cs+1 0.5 0 0.5 1 0.0
O4 O-2 0.0113 0.4414 0.3573 1 0.0
Mo1 Mo+5 0.14289 0.63704 0.2529 1 0.0
O8 O-2 0.2493 0.0272 -0.0174 1 0.0
O13 O-2 0.9513 0.251 0.0971 1 0.0
O7 O-2 0.2638 0.1177 0.7011 1 0.0
